data_4105314
loop_
_publ_author_name
'Matthias Scheibitz'
'Haiyan Li'
'Jan Schnorr'
'Alejandro S\'anchez Perucha'
'Michael Bolte'
'Hans-Wolfram Lerner'
'Frieder J\"akle'
'Matthias Wagner'

_publ_section_title
;
 Ferrocenylhydridoborates: Synthesis, Structural Characterization, and
 Application to the Preparation of Ferrocenylborane Polymers
;
_journal_name_full 'Journal of the American Chemical Society'
_journal_page_first 16319
_journal_page_last 16329
_journal_paper_doi 10.1021/ja906575s
_journal_volume 131
_journal_year 2009
_chemical_formula_sum 'C14 H22 B Fe Li O'
_chemical_formula_weight 279.91
_chemical_name_systematic ?
_space_group_IT_number 2
_symmetry_cell_setting triclinic
_symmetry_space_group_name_Hall '-P 1'
_symmetry_space_group_name_H-M 'P -1'
_atom_sites_solution_hydrogens geom
_atom_sites_solution_primary direct
_atom_sites_solution_secondary difmap
_audit_creation_method SHELXL-97
_cell_angle_alpha 73.147(10)
_cell_angle_beta 81.396(10)
_cell_angle_gamma 87.087(10)
_cell_formula_units_Z 4
_cell_length_a 11.1642(13)
_cell_length_b 11.4223(14)
_cell_length_c 11.9409(15)
_cell_measurement_reflns_used 12422
_cell_measurement_temperature 100(2)
_cell_measurement_theta_max 26.5
_cell_measurement_theta_min 3.6
_cell_volume 1440.9(3)
_computing_cell_refinement 'X-Area (Stoe & Cie, 2001)'
_computing_data_collection 'X-Area (Stoe & Cie, 2001)'
_computing_data_reduction 'X-Area (Stoe & Cie, 2001)'
_computing_molecular_graphics 'XP in SHELXTL-Plus (Sheldrick, 1991)'
_computing_structure_refinement 'SHELXL97 (Sheldrick, 1997) '
_computing_structure_solution 'SHELXS97 (Sheldrick, 1990) '
_diffrn_ambient_temperature 100(2)
_diffrn_measured_fraction_theta_full 0.925
_diffrn_measured_fraction_theta_max 0.925
_diffrn_measurement_device_type 'Siemens CCD three-circle diffractometer'
_diffrn_measurement_method \w
_diffrn_radiation_monochromator graphite
_diffrn_radiation_source 'fine-focus sealed tube'
_diffrn_radiation_type MoK\a
_diffrn_radiation_wavelength 0.71073
_diffrn_reflns_av_R_equivalents 0.0596
_diffrn_reflns_av_sigmaI/netI 0.0761
_diffrn_reflns_limit_h_max 13
_diffrn_reflns_limit_h_min -13
_diffrn_reflns_limit_k_max 14
_diffrn_reflns_limit_k_min -14
_diffrn_reflns_limit_l_max 14
_diffrn_reflns_limit_l_min -15
_diffrn_reflns_number 15275
_diffrn_reflns_theta_full 26.60
_diffrn_reflns_theta_max 26.60
_diffrn_reflns_theta_min 3.55
_diffrn_standards_decay_% 0
_diffrn_standards_interval_time 0
_diffrn_standards_number 0
_exptl_absorpt_coefficient_mu 1.029
_exptl_absorpt_correction_T_max 0.8865
_exptl_absorpt_correction_T_min 0.7903
_exptl_absorpt_correction_type multi-scan
_exptl_absorpt_process_details 'MULABS (Spek, 1990; Blessing, 1995)'
_exptl_crystal_colour 'light yellow'
_exptl_crystal_density_diffrn 1.290
_exptl_crystal_description block
_exptl_crystal_F_000 592
_exptl_crystal_size_max 0.24
_exptl_crystal_size_mid 0.13
_exptl_crystal_size_min 0.12
_refine_diff_density_max 0.524
_refine_diff_density_min -0.377
_refine_diff_density_rms 0.053
_refine_ls_extinction_method none
_refine_ls_goodness_of_fit_ref 0.857
_refine_ls_hydrogen_treatment mixed
_refine_ls_matrix_type full
_refine_ls_number_parameters 327
_refine_ls_number_reflns 5578
_refine_ls_number_restraints 0
_refine_ls_restrained_S_all 0.857
_refine_ls_R_factor_all 0.0650
_refine_ls_R_factor_gt 0.0344
_refine_ls_shift/su_max 0.001
_refine_ls_shift/su_mean 0.000
_refine_ls_structure_factor_coef Fsqd
_refine_ls_weighting_details 'calc w=1/[\s^2^(Fo^2^)+(0.0274P)^2^+0.0000P] where P=(Fo^2^+2Fc^2^)/3'
_refine_ls_weighting_scheme calc
_refine_ls_wR_factor_gt 0.0662
_refine_ls_wR_factor_ref 0.0722
_reflns_number_gt 3714
_reflns_number_total 5578
_reflns_threshold_expression I>2\s(I)
_cod_data_source_file ja906575s_si_002.cif
_cod_data_source_block wa253
_cod_depositor_comments
;

2021-05-03
Z value and formula fixed to values more according to usual
chemical conventions.                 miguel
;
_cod_original_formula_sum 'C56 H88 B4 Fe4 Li4 O4'
_cod_original_formula_weight 1119.66
_cod_original_formula_units_Z 1
_cod_database_code 4105314

loop_
_symmetry_equiv_pos_as_xyz
'x, y, z'
'-x, -y, -z'

loop_
_atom_site_label
_atom_site_type_symbol
_atom_site_fract_x
_atom_site_fract_y
_atom_site_fract_z
_atom_site_U_iso_or_equiv
_atom_site_adp_type
_atom_site_occupancy
_atom_site_symmetry_multiplicity
_atom_site_calc_flag
_atom_site_refinement_flags
Fe1 Fe 0.29823(4) 0.42213(3) 0.67836(3) 0.02647(11) Uani 1 1 d .
C11 C 0.3556(2) 0.5420(2) 0.7594(2) 0.0252(6) Uani 1 1 d .
C12 C 0.4179(3) 0.5621(2) 0.6392(2) 0.0268(6) Uani 1 1 d .
H12 H 0.5031 0.5578 0.6179 0.032 Uiso 1 1 calc R
C13 C 0.3315(3) 0.5892(2) 0.5588(2) 0.0304(6) Uani 1 1 d .
H13 H 0.3492 0.6048 0.4754 0.037 Uiso 1 1 calc R
C14 C 0.2144(3) 0.5890(2) 0.6244(2) 0.0305(6) Uani 1 1 d .
H14 H 0.1399 0.6047 0.5931 0.037 Uiso 1 1 calc R
C15 C 0.2291(3) 0.5610(2) 0.7459(2) 0.0295(6) Uani 1 1 d .
H15 H 0.1648 0.5556 0.8090 0.035 Uiso 1 1 calc R
C21 C 0.3247(3) 0.2536(2) 0.7900(3) 0.0447(8) Uani 1 1 d .
H21 H 0.3522 0.2379 0.8645 0.054 Uiso 1 1 calc R
C22 C 0.3983(3) 0.2672(3) 0.6798(3) 0.0459(9) Uani 1 1 d .
H22 H 0.4842 0.2623 0.6673 0.055 Uiso 1 1 calc R
C23 C 0.3219(3) 0.2894(3) 0.5918(3) 0.0484(9) Uani 1 1 d .
H23 H 0.3475 0.3020 0.5097 0.058 Uiso 1 1 calc R
C24 C 0.2014(3) 0.2897(3) 0.6464(3) 0.0456(9) Uani 1 1 d .
H24 H 0.1313 0.3025 0.6080 0.055 Uiso 1 1 calc R
C25 C 0.2033(3) 0.2675(2) 0.7691(3) 0.0434(9) Uani 1 1 d .
H25 H 0.1343 0.2627 0.8274 0.052 Uiso 1 1 calc R
Fe2 Fe 0.87865(4) 0.91863(3) 0.72982(3) 0.02851(12) Uani 1 1 d .
C31 C 0.8034(3) 0.7659(2) 0.7056(2) 0.0285(6) Uani 1 1 d .
C32 C 0.8921(3) 0.7328(2) 0.7850(2) 0.0314(6) Uani 1 1 d .
H32 H 0.8771 0.6834 0.8647 0.038 Uiso 1 1 calc R
C33 C 1.0063(3) 0.7854(2) 0.7263(3) 0.0341(7) Uani 1 1 d .
H33 H 1.0794 0.7769 0.7598 0.041 Uiso 1 1 calc R
C34 C 0.9910(3) 0.8522(2) 0.6094(3) 0.0325(7) Uani 1 1 d .
H34 H 1.0518 0.8968 0.5502 0.039 Uiso 1 1 calc R
C35 C 0.8673(3) 0.8405(2) 0.5965(2) 0.0291(6) Uani 1 1 d .
H35 H 0.8325 0.8766 0.5264 0.035 Uiso 1 1 calc R
C41 C 0.7368(3) 1.0156(3) 0.7872(4) 0.0513(10) Uani 1 1 d .
H41 H 0.6535 0.9972 0.7941 0.062 Uiso 1 1 calc R
C42 C 0.8128(4) 0.9713(3) 0.8762(3) 0.0600(12) Uani 1 1 d .
H42 H 0.7891 0.9183 0.9531 0.072 Uiso 1 1 calc R
C43 C 0.9301(4) 1.0197(3) 0.8303(3) 0.0539(10) Uani 1 1 d .
H43 H 0.9991 1.0047 0.8706 0.065 Uiso 1 1 calc R
C44 C 0.9261(3) 1.0943(3) 0.7141(3) 0.0432(8) Uani 1 1 d .
H44 H 0.9922 1.1388 0.6626 0.052 Uiso 1 1 calc R
C45 C 0.8071(3) 1.0920(3) 0.6866(3) 0.0416(8) Uani 1 1 d .
H45 H 0.7796 1.1340 0.6138 0.050 Uiso 1 1 calc R
B1 B 0.4115(3) 0.4983(3) 0.8806(3) 0.0274(7) Uani 1 1 d .
H1A H 0.4335 0.5788 0.9064 0.041 Uiso 1 1 calc R
H1B H 0.4944 0.4444 0.8687 0.041 Uiso 1 1 calc R
H1C H 0.3451 0.4418 0.9502 0.041 Uiso 1 1 calc R
B2 B 0.6647(3) 0.7280(3) 0.7325(3) 0.0301(7) Uani 1 1 d .
H2A H 0.6560 0.6385 0.7174 0.045 Uiso 1 1 calc R
H2B H 0.6125 0.7970 0.6736 0.045 Uiso 1 1 calc R
H2C H 0.6297 0.7222 0.8250 0.045 Uiso 1 1 calc R
Li1 Li 0.4591(5) 0.7208(4) 0.7728(4) 0.0351(11) Uani 1 1 d .
Li2 Li 0.6343(4) 0.5317(4) 0.8969(4) 0.0313(10) Uani 1 1 d .
O1 O 0.3676(2) 0.86662(18) 0.7872(2) 0.0431(5) Uani 1 1 d .
O2 O 0.77237(18) 0.43089(17) 0.86411(17) 0.0330(5) Uani 1 1 d .
C1 C 0.3278(4) 0.9521(3) 0.6854(3) 0.0569(10) Uani 1 1 d .
H1D H 0.3753 1.0282 0.6634 0.068 Uiso 1 1 calc R
H1E H 0.2413 0.9730 0.7039 0.068 Uiso 1 1 calc R
C2 C 0.3437(4) 0.8977(3) 0.5857(4) 0.0594(10) Uani 1 1 d .
H2D H 0.3163 0.9562 0.5164 0.089 Uiso 1 1 calc R
H2E H 0.2960 0.8227 0.6077 0.089 Uiso 1 1 calc R
H2F H 0.4295 0.8782 0.5670 0.089 Uiso 1 1 calc R
C3 C 0.3704(3) 0.9248(3) 0.8811(3) 0.0494(10) Uani 1 1 d .
H3A H 0.2871 0.9483 0.9088 0.059 Uiso 1 1 calc R
H3B H 0.4196 1.0000 0.8498 0.059 Uiso 1 1 calc R
C4 C 0.4224(3) 0.8406(3) 0.9807(3) 0.0482(9) Uani 1 1 d .
H4A H 0.4241 0.8808 1.0426 0.072 Uiso 1 1 calc R
H4B H 0.5051 0.8179 0.9533 0.072 Uiso 1 1 calc R
H4C H 0.3727 0.7668 1.0126 0.072 Uiso 1 1 calc R
C5 C 0.8790(3) 0.4085(3) 0.9223(3) 0.0357(7) Uani 1 1 d .
H5A H 0.8721 0.4554 0.9809 0.043 Uiso 1 1 calc R
H5B H 0.9508 0.4389 0.8630 0.043 Uiso 1 1 calc R
C6 C 0.8985(3) 0.2757(3) 0.9839(3) 0.0481(8) Uani 1 1 d .
H6A H 0.9720 0.2664 1.0216 0.072 Uiso 1 1 calc R
H6B H 0.9075 0.2288 0.9262 0.072 Uiso 1 1 calc R
H6C H 0.8288 0.2453 1.0443 0.072 Uiso 1 1 calc R
C7 C 0.7817(3) 0.3915(3) 0.7581(3) 0.0378(7) Uani 1 1 d .
H7A H 0.7020 0.4030 0.7294 0.045 Uiso 1 1 calc R
H7B H 0.8016 0.3031 0.7783 0.045 Uiso 1 1 calc R
C8 C 0.8759(3) 0.4595(3) 0.6603(3) 0.0467(8) Uani 1 1 d .
H8A H 0.8781 0.4284 0.5917 0.070 Uiso 1 1 calc R
H8B H 0.9555 0.4474 0.6874 0.070 Uiso 1 1 calc R
H8C H 0.8556 0.5469 0.6380 0.070 Uiso 1 1 calc R

loop_
_atom_site_aniso_label
_atom_site_aniso_U_11
_atom_site_aniso_U_22
_atom_site_aniso_U_33
_atom_site_aniso_U_23
_atom_site_aniso_U_13
_atom_site_aniso_U_12
Fe1 0.0300(2) 0.02386(19) 0.0277(2) -0.01112(17) -0.00145(19) -0.00544(17)
C11 0.0266(15) 0.0209(11) 0.0301(14) -0.0112(11) -0.0009(12) -0.0047(11)
C12 0.0303(15) 0.0223(11) 0.0289(13) -0.0100(10) 0.0001(12) -0.0068(11)
C13 0.0388(17) 0.0267(12) 0.0273(13) -0.0101(11) -0.0024(13) -0.0072(12)
C14 0.0300(16) 0.0304(13) 0.0345(15) -0.0121(12) -0.0098(13) -0.0004(12)
C15 0.0293(15) 0.0299(13) 0.0327(14) -0.0151(12) -0.0028(12) 0.0010(11)
C21 0.067(3) 0.0233(13) 0.0469(19) -0.0111(13) -0.0163(18) -0.0025(15)
C22 0.0400(19) 0.0250(14) 0.073(2) -0.0188(15) 0.0031(18) -0.0059(13)
C23 0.071(2) 0.0329(15) 0.0447(18) -0.0226(14) 0.0102(18) -0.0146(16)
C24 0.054(2) 0.0335(15) 0.055(2) -0.0168(15) -0.0145(18) -0.0140(15)
C25 0.051(2) 0.0285(14) 0.0465(18) -0.0116(13) 0.0128(16) -0.0118(14)
Fe2 0.0309(3) 0.02534(19) 0.0311(2) -0.01273(18) 0.0003(2) -0.00366(17)
C31 0.0321(16) 0.0252(12) 0.0303(14) -0.0115(11) -0.0030(13) -0.0040(11)
C32 0.0354(17) 0.0281(13) 0.0323(14) -0.0089(11) -0.0089(13) -0.0009(12)
C33 0.0296(16) 0.0318(14) 0.0452(17) -0.0151(13) -0.0098(14) -0.0022(12)
C34 0.0286(15) 0.0320(13) 0.0393(15) -0.0170(12) 0.0015(13) -0.0009(12)
C35 0.0359(16) 0.0251(12) 0.0284(14) -0.0125(11) -0.0008(12) -0.0006(11)
C41 0.0413(19) 0.0443(17) 0.074(3) -0.0370(18) 0.0157(19) -0.0043(15)
C42 0.097(3) 0.0434(18) 0.0386(19) -0.0219(16) 0.017(2) -0.005(2)
C43 0.066(3) 0.0499(19) 0.063(2) -0.0378(19) -0.021(2) 0.0060(18)
C44 0.0433(19) 0.0324(14) 0.059(2) -0.0249(15) 0.0022(17) -0.0096(14)
C45 0.055(2) 0.0284(14) 0.0463(18) -0.0180(14) -0.0104(17) 0.0072(14)
B1 0.0293(17) 0.0252(13) 0.0290(15) -0.0100(12) -0.0016(13) -0.0046(12)
B2 0.0303(18) 0.0287(14) 0.0295(15) -0.0057(12) -0.0036(14) -0.0014(13)
Li1 0.034(3) 0.028(2) 0.044(3) -0.011(2) -0.003(2) 0.004(2)
Li2 0.029(3) 0.031(2) 0.036(2) -0.0108(19) -0.008(2) 0.0008(19)
O1 0.0450(14) 0.0328(10) 0.0465(13) -0.0062(9) -0.0036(11) 0.0083(9)
O2 0.0356(12) 0.0395(10) 0.0304(10) -0.0193(9) -0.0079(9) 0.0045(9)
C1 0.069(3) 0.0371(17) 0.067(2) -0.0146(17) -0.022(2) 0.0121(17)
C2 0.069(3) 0.0445(18) 0.074(3) -0.0217(18) -0.036(2) 0.0146(18)
C3 0.051(2) 0.0320(15) 0.066(2) -0.0244(16) 0.0085(19) -0.0021(15)
C4 0.055(2) 0.0439(17) 0.0508(19) -0.0257(16) 0.0009(18) 0.0020(16)
C5 0.0375(18) 0.0398(15) 0.0339(15) -0.0166(13) -0.0063(14) 0.0013(13)
C6 0.046(2) 0.0466(17) 0.0505(19) -0.0105(15) -0.0115(17) -0.0008(15)
C7 0.0394(18) 0.0463(16) 0.0371(16) -0.0261(14) -0.0089(14) 0.0053(14)
C8 0.046(2) 0.066(2) 0.0358(17) -0.0263(16) -0.0061(16) 0.0042(17)

loop_
_atom_type_symbol
_atom_type_description
_atom_type_scat_dispersion_real
_atom_type_scat_dispersion_imag
_atom_type_scat_source
C C 0.0033 0.0016 'International Tables Vol C Tables 4.2.6.8 and 6.1.1.4'
H H 0.0000 0.0000 'International Tables Vol C Tables 4.2.6.8 and 6.1.1.4'
B B 0.0013 0.0007 'International Tables Vol C Tables 4.2.6.8 and 6.1.1.4'
Fe Fe 0.3463 0.8444 'International Tables Vol C Tables 4.2.6.8 and 6.1.1.4'
Li Li -0.0003 0.0001 'International Tables Vol C Tables 4.2.6.8 and 6.1.1.4'
O O 0.0106 0.0060 'International Tables Vol C Tables 4.2.6.8 and 6.1.1.4'

loop_
_geom_angle_atom_site_label_1
_geom_angle_atom_site_label_2
_geom_angle_atom_site_label_3
_geom_angle
_geom_angle_site_symmetry_3
C12 Fe1 C21 123.46(13) .
C12 Fe1 C13 40.84(11) .
C21 Fe1 C13 161.35(14) .
C12 Fe1 C22 106.78(12) .
C21 Fe1 C22 40.60(13) .
C13 Fe1 C22 125.37(12) .
C12 Fe1 C25 160.63(13) .
C21 Fe1 C25 40.43(14) .
C13 Fe1 C25 157.27(14) .
C22 Fe1 C25 67.83(13) .
C12 Fe1 C15 68.25(10) .
C21 Fe1 C15 119.67(12) .
C13 Fe1 C15 68.29(10) .
C22 Fe1 C15 154.37(14) .
C25 Fe1 C15 108.07(11) .
C12 Fe1 C14 68.54(11) .
C21 Fe1 C14 155.59(12) .
C13 Fe1 C14 40.64(11) .
C22 Fe1 C14 163.08(13) .
C25 Fe1 C14 121.93(13) .
C15 Fe1 C14 40.66(11) .
C12 Fe1 C23 121.16(11) .
C21 Fe1 C23 67.98(13) .
C13 Fe1 C23 109.24(11) .
C22 Fe1 C23 40.28(15) .
C25 Fe1 C23 67.61(12) .
C15 Fe1 C23 163.75(14) .
C14 Fe1 C23 127.07(14) .
C12 Fe1 C24 156.64(12) .
C21 Fe1 C24 68.07(14) .
C13 Fe1 C24 122.53(13) .
C22 Fe1 C24 67.66(14) .
C25 Fe1 C24 40.45(13) .
C15 Fe1 C24 126.69(13) .
C14 Fe1 C24 109.79(14) .
C23 Fe1 C24 39.97(13) .
C12 Fe1 C11 41.58(9) .
C21 Fe1 C11 104.32(12) .
C13 Fe1 C11 69.94(11) .
C22 Fe1 C11 118.28(13) .
C25 Fe1 C11 123.05(12) .
C15 Fe1 C11 41.09(11) .
C14 Fe1 C11 69.75(11) .
C23 Fe1 C11 154.64(13) .
C24 Fe1 C11 161.49(12) .
C15 C11 C12 104.5(2) .
C15 C11 B1 127.0(2) .
C12 C11 B1 128.4(2) .
C15 C11 Fe1 68.82(13) .
C12 C11 Fe1 68.26(12) .
B1 C11 Fe1 123.23(17) .
C13 C12 C11 109.5(2) .
C13 C12 Fe1 69.55(14) .
C11 C12 Fe1 70.17(13) .
C13 C12 H12 125.2 .
C11 C12 H12 125.2 .
Fe1 C12 H12 126.6 .
C12 C13 C14 108.3(2) .
C12 C13 Fe1 69.61(15) .
C14 C13 Fe1 70.23(16) .
C12 C13 H13 125.9 .
C14 C13 H13 125.9 .
Fe1 C13 H13 125.9 .
C15 C14 C13 107.4(3) .
C15 C14 Fe1 69.48(16) .
C13 C14 Fe1 69.12(16) .
C15 C14 H14 126.3 .
C13 C14 H14 126.3 .
Fe1 C14 H14 126.7 .
C14 C15 C11 110.3(2) .
C14 C15 Fe1 69.85(14) .
C11 C15 Fe1 70.09(13) .
C14 C15 H15 124.8 .
C11 C15 H15 124.8 .
Fe1 C15 H15 126.9 .
C25 C21 C22 107.5(3) .
C25 C21 Fe1 69.89(18) .
C22 C21 Fe1 69.91(19) .
C25 C21 H21 126.2 .
C22 C21 H21 126.2 .
Fe1 C21 H21 125.6 .
C23 C22 C21 108.1(3) .
C23 C22 Fe1 70.39(18) .
C21 C22 Fe1 69.50(17) .
C23 C22 H22 125.9 .
C21 C22 H22 125.9 .
Fe1 C22 H22 125.8 .
C22 C23 C24 108.2(3) .
C22 C23 Fe1 69.33(15) .
C24 C23 Fe1 70.05(15) .
C22 C23 H23 125.9 .
C24 C23 H23 125.9 .
Fe1 C23 H23 126.3 .
C23 C24 C25 107.7(3) .
C23 C24 Fe1 69.98(16) .
C25 C24 Fe1 69.11(16) .
C23 C24 H24 126.2 .
C25 C24 H24 126.2 .
Fe1 C24 H24 126.3 .
C21 C25 C24 108.4(3) .
C21 C25 Fe1 69.68(17) .
C24 C25 Fe1 70.44(16) .
C21 C25 H25 125.8 .
C24 C25 H25 125.8 .
Fe1 C25 H25 125.7 .
C42 Fe2 C33 124.34(16) .
C42 Fe2 C41 40.89(16) .
C33 Fe2 C41 161.41(14) .
C42 Fe2 C32 106.04(13) .
C33 Fe2 C32 41.10(11) .
C41 Fe2 C32 123.83(13) .
C42 Fe2 C43 40.63(15) .
C33 Fe2 C43 107.34(14) .
C41 Fe2 C43 68.59(15) .
C32 Fe2 C43 119.67(14) .
C42 Fe2 C45 68.32(15) .
C33 Fe2 C45 156.54(13) .
C41 Fe2 C45 40.54(13) .
C32 Fe2 C45 161.49(13) .
C43 Fe2 C45 68.32(15) .
C42 Fe2 C44 67.82(13) .
C33 Fe2 C44 121.34(12) .
C41 Fe2 C44 68.05(12) .
C32 Fe2 C44 155.46(14) .
C43 Fe2 C44 40.22(14) .
C45 Fe2 C44 40.52(13) .
C42 Fe2 C34 162.16(17) .
C33 Fe2 C34 40.48(12) .
C41 Fe2 C34 156.26(15) .
C32 Fe2 C34 68.38(11) .
C43 Fe2 C34 126.11(14) .
C45 Fe2 C34 122.22(13) .
C44 Fe2 C34 109.80(11) .
C42 Fe2 C35 154.61(15) .
C33 Fe2 C35 68.11(12) .
C41 Fe2 C35 120.66(14) .
C32 Fe2 C35 67.69(11) .
C43 Fe2 C35 164.07(14) .
C45 Fe2 C35 109.38(12) .
C44 Fe2 C35 127.93(12) .
C34 Fe2 C35 40.67(11) .
C42 Fe2 C31 118.45(13) .
C33 Fe2 C31 69.29(11) .
C41 Fe2 C31 105.92(12) .
C32 Fe2 C31 40.70(12) .
C43 Fe2 C31 153.76(14) .
C45 Fe2 C31 125.07(13) .
C44 Fe2 C31 163.45(14) .
C34 Fe2 C31 69.13(10) .
C35 Fe2 C31 40.66(10) .
C32 C31 C35 105.1(2) .
C32 C31 B2 127.4(3) .
C35 C31 B2 127.5(3) .
C32 C31 Fe2 67.85(14) .
C35 C31 Fe2 68.75(13) .
B2 C31 Fe2 127.55(17) .
C33 C32 C31 109.8(3) .
C33 C32 Fe2 69.46(15) .
C31 C32 Fe2 71.45(15) .
C33 C32 H32 125.1 .
C31 C32 H32 125.1 .
Fe2 C32 H32 125.6 .
C34 C33 C32 107.7(3) .
C34 C33 Fe2 70.35(16) .
C32 C33 Fe2 69.43(16) .
C34 C33 H33 126.1 .
C32 C33 H33 126.1 .
Fe2 C33 H33 125.7 .
C33 C34 C35 107.6(2) .
C33 C34 Fe2 69.17(15) .
C35 C34 Fe2 69.95(13) .
C33 C34 H34 126.2 .
C35 C34 H34 126.2 .
Fe2 C34 H34 126.2 .
C34 C35 C31 109.8(3) .
C34 C35 Fe2 69.38(14) .
C31 C35 Fe2 70.59(13) .
C34 C35 H35 125.1 .
C31 C35 H35 125.1 .
Fe2 C35 H35 126.5 .
C45 C41 C42 107.8(3) .
C45 C41 Fe2 70.21(17) .
C42 C41 Fe2 69.49(19) .
C45 C41 H41 126.1 .
C42 C41 H41 126.1 .
Fe2 C41 H41 125.8 .
C43 C42 C41 108.2(3) .
C43 C42 Fe2 70.11(17) .
C41 C42 Fe2 69.62(17) .
C43 C42 H42 125.9 .
C41 C42 H42 125.9 .
Fe2 C42 H42 126.0 .
C44 C43 C42 107.6(4) .
C44 C43 Fe2 70.08(17) .
C42 C43 Fe2 69.27(18) .
C44 C43 H43 126.2 .
C42 C43 H43 126.2 .
Fe2 C43 H43 126.0 .
C43 C44 C45 108.8(3) .
C43 C44 Fe2 69.70(17) .
C45 C44 Fe2 69.68(15) .
C43 C44 H44 125.6 .
C45 C44 H44 125.6 .
Fe2 C44 H44 126.6 .
C44 C45 C41 107.6(3) .
C44 C45 Fe2 69.80(18) .
C41 C45 Fe2 69.25(18) .
C44 C45 H45 126.2 .
C41 C45 H45 126.2 .
Fe2 C45 H45 126.3 .
C11 B1 H1A 109.5 .
C11 B1 H1B 109.5 .
H1A B1 H1B 109.5 .
C11 B1 H1C 109.5 .
H1A B1 H1C 109.5 .
H1B B1 H1C 109.5 .
C31 B2 H2A 109.5 .
C31 B2 H2B 109.5 .
H2A B2 H2B 109.5 .
C31 B2 H2C 109.5 .
H2A B2 H2C 109.5 .
H2B B2 H2C 109.5 .
O1 Li1 Li2 141.4(2) .
O2 Li2 Li1 141.5(2) .
O2 Li2 Li2 132.4(3) 2_667
Li1 Li2 Li2 78.29(19) 2_667
C1 O1 C3 110.5(2) .
C1 O1 Li1 120.6(2) .
C3 O1 Li1 125.1(3) .
C5 O2 C7 114.9(2) .
C5 O2 Li2 126.34(19) .
C7 O2 Li2 117.8(2) .
O1 C1 C2 109.6(3) .
O1 C1 H1D 109.8 .
C2 C1 H1D 109.8 .
O1 C1 H1E 109.8 .
C2 C1 H1E 109.8 .
H1D C1 H1E 108.2 .
C1 C2 H2D 109.5 .
C1 C2 H2E 109.5 .
H2D C2 H2E 109.5 .
C1 C2 H2F 109.5 .
H2D C2 H2F 109.5 .
H2E C2 H2F 109.5 .
O1 C3 C4 110.4(2) .
O1 C3 H3A 109.6 .
C4 C3 H3A 109.6 .
O1 C3 H3B 109.6 .
C4 C3 H3B 109.6 .
H3A C3 H3B 108.1 .
C3 C4 H4A 109.5 .
C3 C4 H4B 109.5 .
H4A C4 H4B 109.5 .
C3 C4 H4C 109.5 .
H4A C4 H4C 109.5 .
H4B C4 H4C 109.5 .
O2 C5 C6 113.3(2) .
O2 C5 H5A 108.9 .
C6 C5 H5A 108.9 .
O2 C5 H5B 108.9 .
C6 C5 H5B 108.9 .
H5A C5 H5B 107.7 .
C5 C6 H6A 109.5 .
C5 C6 H6B 109.5 .
H6A C6 H6B 109.5 .
C5 C6 H6C 109.5 .
H6A C6 H6C 109.5 .
H6B C6 H6C 109.5 .
O2 C7 C8 113.5(2) .
O2 C7 H7A 108.9 .
C8 C7 H7A 108.9 .
O2 C7 H7B 108.9 .
C8 C7 H7B 108.9 .
H7A C7 H7B 107.7 .
C7 C8 H8A 109.5 .
C7 C8 H8B 109.5 .
H8A C8 H8B 109.5 .
C7 C8 H8C 109.5 .
H8A C8 H8C 109.5 .
H8B C8 H8C 109.5 .

loop_
_geom_bond_atom_site_label_1
_geom_bond_atom_site_label_2
_geom_bond_distance
_geom_bond_site_symmetry_2
Fe1 C12 2.039(2) .
Fe1 C21 2.036(3) .
Fe1 C13 2.038(3) .
Fe1 C22 2.041(3) .
Fe1 C25 2.038(3) .
Fe1 C15 2.048(2) .
Fe1 C14 2.053(3) .
Fe1 C23 2.055(2) .
Fe1 C24 2.056(3) .
Fe1 C11 2.065(2) .
C11 C15 1.443(4) .
C11 C12 1.457(3) .
C11 B1 1.598(4) .
C12 C13 1.423(4) .
C12 H12 0.9500 .
C13 C14 1.421(4) .
C13 H13 0.9500 .
C14 C15 1.425(4) .
C14 H14 0.9500 .
C15 H15 0.9500 .
C21 C25 1.408(5) .
C21 C22 1.414(5) .
C21 H21 0.9500 .
C22 C23 1.410(5) .
C22 H22 0.9500 .
C23 C24 1.405(5) .
C23 H23 0.9500 .
C24 C25 1.415(5) .
C24 H24 0.9500 .
C25 H25 0.9500 .
Fe2 C42 2.034(3) .
Fe2 C33 2.037(3) .
Fe2 C41 2.035(3) .
Fe2 C32 2.036(3) .
Fe2 C43 2.045(3) .
Fe2 C45 2.048(3) .
Fe2 C44 2.050(3) .
Fe2 C34 2.052(2) .
Fe2 C35 2.060(2) .
Fe2 C31 2.084(2) .
C31 C32 1.434(4) .
C31 C35 1.440(4) .
C31 B2 1.590(4) .
C32 C33 1.430(4) .
C32 H32 0.9500 .
C33 C34 1.415(4) .
C33 H33 0.9500 .
C34 C35 1.429(4) .
C34 H34 0.9500 .
C35 H35 0.9500 .
C41 C45 1.415(5) .
C41 C42 1.421(6) .
C41 H41 0.9500 .
C42 C43 1.416(5) .
C42 H42 0.9500 .
C43 C44 1.408(5) .
C43 H43 0.9500 .
C44 C45 1.419(5) .
C44 H44 0.9500 .
C45 H45 0.9500 .
B1 H1A 1.1000 .
B1 H1B 1.1000 .
B1 H1C 1.1000 .
B2 H2A 1.1000 .
B2 H2B 1.1000 .
B2 H2C 1.1000 .
Li1 O1 1.946(5) .
Li1 Li2 3.044(7) .
Li2 O2 1.938(5) .
Li2 Li2 3.543(9) 2_667
O1 C1 1.434(4) .
O1 C3 1.465(4) .
O2 C5 1.442(4) .
O2 C7 1.449(3) .
C1 C2 1.480(5) .
C1 H1D 0.9900 .
C1 H1E 0.9900 .
C2 H2D 0.9800 .
C2 H2E 0.9800 .
C2 H2F 0.9800 .
C3 C4 1.471(5) .
C3 H3A 0.9900 .
C3 H3B 0.9900 .
C4 H4A 0.9800 .
C4 H4B 0.9800 .
C4 H4C 0.9800 .
C5 C6 1.502(4) .
C5 H5A 0.9900 .
C5 H5B 0.9900 .
C6 H6A 0.9800 .
C6 H6B 0.9800 .
C6 H6C 0.9800 .
C7 C8 1.504(4) .
C7 H7A 0.9900 .
C7 H7B 0.9900 .
C8 H8A 0.9800 .
C8 H8B 0.9800 .
C8 H8C 0.9800 .

loop_
_geom_torsion_atom_site_label_1
_geom_torsion_atom_site_label_2
_geom_torsion_atom_site_label_3
_geom_torsion_atom_site_label_4
_geom_torsion
_geom_torsion_site_symmetry_1
_geom_torsion_site_symmetry_4
C12 Fe1 C11 C15 116.3(2) . .
C21 Fe1 C11 C15 -118.99(18) . .
C13 Fe1 C11 C15 79.60(17) . .
C22 Fe1 C11 C15 -160.18(17) . .
C25 Fe1 C11 C15 -79.4(2) . .
C14 Fe1 C11 C15 36.18(16) . .
C23 Fe1 C11 C15 172.4(3) . .
C24 Fe1 C11 C15 -55.8(5) . .
C21 Fe1 C11 C12 124.73(18) . .
C13 Fe1 C11 C12 -36.68(16) . .
C22 Fe1 C11 C12 83.5(2) . .
C25 Fe1 C11 C12 164.27(18) . .
C15 Fe1 C11 C12 -116.3(2) . .
C14 Fe1 C11 C12 -80.11(17) . .
C23 Fe1 C11 C12 56.1(3) . .
C24 Fe1 C11 C12 -172.1(4) . .
C12 Fe1 C11 B1 -122.6(3) . .
C21 Fe1 C11 B1 2.2(2) . .
C13 Fe1 C11 B1 -159.2(2) . .
C22 Fe1 C11 B1 -39.0(3) . .
C25 Fe1 C11 B1 41.7(3) . .
C15 Fe1 C11 B1 121.2(3) . .
C14 Fe1 C11 B1 157.3(2) . .
C23 Fe1 C11 B1 -66.5(4) . .
C24 Fe1 C11 B1 65.3(5) . .
C15 C11 C12 C13 -1.2(2) . .
B1 C11 C12 C13 174.4(2) . .
Fe1 C11 C12 C13 58.54(16) . .
C15 C11 C12 Fe1 -59.70(15) . .
B1 C11 C12 Fe1 115.9(2) . .
C21 Fe1 C12 C13 166.44(15) . .
C22 Fe1 C12 C13 125.15(17) . .
C25 Fe1 C12 C13 -164.2(3) . .
C15 Fe1 C12 C13 -81.52(16) . .
C14 Fe1 C12 C13 -37.63(14) . .
C23 Fe1 C12 C13 83.65(19) . .
C24 Fe1 C12 C13 52.8(4) . .
C11 Fe1 C12 C13 -120.9(2) . .
C21 Fe1 C12 C11 -72.66(19) . .
C13 Fe1 C12 C11 120.9(2) . .
C22 Fe1 C12 C11 -113.95(19) . .
C25 Fe1 C12 C11 -43.2(4) . .
C15 Fe1 C12 C11 39.38(16) . .
C14 Fe1 C12 C11 83.27(17) . .
C23 Fe1 C12 C11 -155.45(19) . .
C24 Fe1 C12 C11 173.7(3) . .
C11 C12 C13 C14 0.9(3) . .
Fe1 C12 C13 C14 59.83(17) . .
C11 C12 C13 Fe1 -58.91(15) . .
C21 Fe1 C13 C12 -37.7(4) . .
C22 Fe1 C13 C12 -73.75(19) . .
C25 Fe1 C13 C12 166.4(2) . .
C15 Fe1 C13 C12 81.41(15) . .
C14 Fe1 C13 C12 119.3(2) . .
C23 Fe1 C13 C12 -115.74(17) . .
C24 Fe1 C13 C12 -158.00(16) . .
C11 Fe1 C13 C12 37.32(14) . .
C12 Fe1 C13 C14 -119.3(2) . .
C21 Fe1 C13 C14 -157.0(3) . .
C22 Fe1 C13 C14 167.00(18) . .
C25 Fe1 C13 C14 47.2(3) . .
C15 Fe1 C13 C14 -37.85(16) . .
C23 Fe1 C13 C14 125.00(18) . .
C24 Fe1 C13 C14 82.74(19) . .
C11 Fe1 C13 C14 -81.94(16) . .
C12 C13 C14 C15 -0.3(3) . .
Fe1 C13 C14 C15 59.16(17) . .
C12 C13 C14 Fe1 -59.44(16) . .
C12 Fe1 C14 C15 -81.17(16) . .
C21 Fe1 C14 C15 43.4(4) . .
C13 Fe1 C14 C15 -119.0(2) . .
C22 Fe1 C14 C15 -158.1(4) . .
C25 Fe1 C14 C15 80.53(19) . .
C23 Fe1 C14 C15 165.26(17) . .
C24 Fe1 C14 C15 123.75(17) . .
C11 Fe1 C14 C15 -36.54(15) . .
C12 Fe1 C14 C13 37.81(15) . .
C21 Fe1 C14 C13 162.4(3) . .
C22 Fe1 C14 C13 -39.1(5) . .
C25 Fe1 C14 C13 -160.49(16) . .
C15 Fe1 C14 C13 119.0(2) . .
C23 Fe1 C14 C13 -75.8(2) . .
C24 Fe1 C14 C13 -117.27(17) . .
C11 Fe1 C14 C13 82.44(16) . .
C13 C14 C15 C11 -0.5(3) . .
Fe1 C14 C15 C11 58.47(16) . .
C13 C14 C15 Fe1 -58.93(17) . .
C12 C11 C15 C14 1.0(3) . .
B1 C11 C15 C14 -174.7(2) . .
Fe1 C11 C15 C14 -58.33(17) . .
C12 C11 C15 Fe1 59.32(14) . .
B1 C11 C15 Fe1 -116.4(2) . .
C12 Fe1 C15 C14 81.95(17) . .
C21 Fe1 C15 C14 -160.93(18) . .
C13 Fe1 C15 C14 37.83(17) . .
C22 Fe1 C15 C14 165.5(3) . .
C25 Fe1 C15 C14 -118.29(19) . .
C23 Fe1 C15 C14 -46.5(5) . .
C24 Fe1 C15 C14 -77.3(2) . .
C11 Fe1 C15 C14 121.8(2) . .
C12 Fe1 C15 C11 -39.84(16) . .
C21 Fe1 C15 C11 77.3(2) . .
C13 Fe1 C15 C11 -83.96(17) . .
C22 Fe1 C15 C11 43.7(3) . .
C25 Fe1 C15 C11 119.92(18) . .
C14 Fe1 C15 C11 -121.8(2) . .
C23 Fe1 C15 C11 -168.3(4) . .
C24 Fe1 C15 C11 160.88(18) . .
C12 Fe1 C21 C25 165.46(15) . .
C13 Fe1 C21 C25 -165.9(3) . .
C22 Fe1 C21 C25 -118.4(3) . .
C15 Fe1 C21 C25 83.20(19) . .
C14 Fe1 C21 C25 52.2(3) . .
C23 Fe1 C21 C25 -80.85(19) . .
C24 Fe1 C21 C25 -37.59(17) . .
C11 Fe1 C21 C25 124.63(17) . .
C12 Fe1 C21 C22 -76.1(2) . .
C13 Fe1 C21 C22 -47.5(4) . .
C25 Fe1 C21 C22 118.4(3) . .
C15 Fe1 C21 C22 -158.40(19) . .
C14 Fe1 C21 C22 170.6(3) . .
C23 Fe1 C21 C22 37.5(2) . .
C24 Fe1 C21 C22 80.8(2) . .
C11 Fe1 C21 C22 -117.0(2) . .
C25 C21 C22 C23 0.0(3) . .
Fe1 C21 C22 C23 -60.0(2) . .
C25 C21 C22 Fe1 60.03(19) . .
C12 Fe1 C22 C23 -118.70(18) . .
C21 Fe1 C22 C23 119.1(3) . .
C13 Fe1 C22 C23 -77.7(2) . .
C25 Fe1 C22 C23 81.1(2) . .
C15 Fe1 C22 C23 166.8(2) . .
C14 Fe1 C22 C23 -47.5(5) . .
C24 Fe1 C22 C23 37.19(18) . .
C11 Fe1 C22 C23 -162.23(17) . .
C12 Fe1 C22 C21 122.22(19) . .
C13 Fe1 C22 C21 163.20(18) . .
C25 Fe1 C22 C21 -38.03(19) . .
C15 Fe1 C22 C21 47.7(4) . .
C14 Fe1 C22 C21 -166.6(4) . .
C23 Fe1 C22 C21 -119.1(3) . .
C24 Fe1 C22 C21 -81.9(2) . .
C11 Fe1 C22 C21 78.7(2) . .
C21 C22 C23 C24 0.0(3) . .
Fe1 C22 C23 C24 -59.46(19) . .
C21 C22 C23 Fe1 59.47(18) . .
C12 Fe1 C23 C22 78.9(2) . .
C21 Fe1 C23 C22 -37.8(2) . .
C13 Fe1 C23 C22 122.44(19) . .
C25 Fe1 C23 C22 -81.7(2) . .
C15 Fe1 C23 C22 -159.3(4) . .
C14 Fe1 C23 C22 164.41(18) . .
C24 Fe1 C23 C22 -119.5(3) . .
C11 Fe1 C23 C22 38.9(4) . .
C12 Fe1 C23 C24 -161.6(2) . .
C21 Fe1 C23 C24 81.7(2) . .
C13 Fe1 C23 C24 -118.0(2) . .
C22 Fe1 C23 C24 119.5(3) . .
C25 Fe1 C23 C24 37.8(2) . .
C15 Fe1 C23 C24 -39.7(5) . .
C14 Fe1 C23 C24 -76.1(2) . .
C11 Fe1 C23 C24 158.4(3) . .
C22 C23 C24 C25 0.0(3) . .
Fe1 C23 C24 C25 -59.04(19) . .
C22 C23 C24 Fe1 59.01(19) . .
C12 Fe1 C24 C23 43.1(5) . .
C21 Fe1 C24 C23 -81.4(2) . .
C13 Fe1 C24 C23 81.2(2) . .
C22 Fe1 C24 C23 -37.5(2) . .
C25 Fe1 C24 C23 -119.0(3) . .
C15 Fe1 C24 C23 167.1(2) . .
C14 Fe1 C24 C23 124.6(2) . .
C11 Fe1 C24 C23 -150.2(4) . .
C12 Fe1 C24 C25 162.1(3) . .
C21 Fe1 C24 C25 37.6(2) . .
C13 Fe1 C24 C25 -159.74(19) . .
C22 Fe1 C24 C25 81.6(2) . .
C15 Fe1 C24 C25 -73.9(3) . .
C14 Fe1 C24 C25 -116.4(2) . .
C23 Fe1 C24 C25 119.0(3) . .
C11 Fe1 C24 C25 -31.2(5) . .
C22 C21 C25 C24 0.0(3) . .
Fe1 C21 C25 C24 60.03(19) . .
C22 C21 C25 Fe1 -60.04(19) . .
C23 C24 C25 C21 0.0(3) . .
Fe1 C24 C25 C21 -59.55(19) . .
C23 C24 C25 Fe1 59.58(19) . .
C12 Fe1 C25 C21 -39.2(4) . .
C13 Fe1 C25 C21 168.4(2) . .
C22 Fe1 C25 C21 38.18(18) . .
C15 Fe1 C25 C21 -114.84(18) . .
C14 Fe1 C25 C21 -157.38(16) . .
C23 Fe1 C25 C21 81.9(2) . .
C24 Fe1 C25 C21 119.3(3) . .
C11 Fe1 C25 C21 -72.0(2) . .
C12 Fe1 C25 C24 -158.4(3) . .
C21 Fe1 C25 C24 -119.3(3) . .
C13 Fe1 C25 C24 49.1(3) . .
C22 Fe1 C25 C24 -81.1(2) . .
C15 Fe1 C25 C24 125.9(2) . .
C14 Fe1 C25 C24 83.3(2) . .
C23 Fe1 C25 C24 -37.4(2) . .
C11 Fe1 C25 C24 168.7(2) . .
C42 Fe2 C31 C32 -81.5(2) . .
C33 Fe2 C31 C32 37.27(16) . .
C41 Fe2 C31 C32 -123.79(19) . .
C43 Fe2 C31 C32 -50.1(4) . .
C45 Fe2 C31 C32 -163.85(16) . .
C44 Fe2 C31 C32 170.1(4) . .
C34 Fe2 C31 C32 80.71(17) . .
C35 Fe2 C31 C32 117.4(2) . .
C42 Fe2 C31 C35 161.1(2) . .
C33 Fe2 C31 C35 -80.13(18) . .
C41 Fe2 C31 C35 118.8(2) . .
C32 Fe2 C31 C35 -117.4(2) . .
C43 Fe2 C31 C35 -167.5(3) . .
C45 Fe2 C31 C35 78.8(2) . .
C44 Fe2 C31 C35 52.7(5) . .
C34 Fe2 C31 C35 -36.69(17) . .
C42 Fe2 C31 B2 39.4(3) . .
C33 Fe2 C31 B2 158.2(3) . .
C41 Fe2 C31 B2 -2.9(3) . .
C32 Fe2 C31 B2 120.9(3) . .
C43 Fe2 C31 B2 70.8(4) . .
C45 Fe2 C31 B2 -43.0(3) . .
C44 Fe2 C31 B2 -69.0(5) . .
C34 Fe2 C31 B2 -158.4(3) . .
C35 Fe2 C31 B2 -121.7(3) . .
C35 C31 C32 C33 -0.1(3) . .
B2 C31 C32 C33 179.8(2) . .
Fe2 C31 C32 C33 -59.05(17) . .
C35 C31 C32 Fe2 58.99(15) . .
B2 C31 C32 Fe2 -121.1(2) . .
C42 Fe2 C32 C33 -124.3(2) . .
C41 Fe2 C32 C33 -165.33(19) . .
C43 Fe2 C32 C33 -82.5(2) . .
C45 Fe2 C32 C33 166.3(3) . .
C44 Fe2 C32 C33 -52.7(3) . .
C34 Fe2 C32 C33 37.79(17) . .
C35 Fe2 C32 C33 81.80(17) . .
C31 Fe2 C32 C33 120.5(2) . .
C42 Fe2 C32 C31 115.2(2) . .
C33 Fe2 C32 C31 -120.5(2) . .
C41 Fe2 C32 C31 74.2(2) . .
C43 Fe2 C32 C31 157.04(18) . .
C45 Fe2 C32 C31 45.8(4) . .
C44 Fe2 C32 C31 -173.2(2) . .
C34 Fe2 C32 C31 -82.71(17) . .
C35 Fe2 C32 C31 -38.70(15) . .
C31 C32 C33 C34 0.1(3) . .
Fe2 C32 C33 C34 -60.18(17) . .
C31 C32 C33 Fe2 60.25(17) . .
C42 Fe2 C33 C34 -167.25(18) . .
C41 Fe2 C33 C34 159.9(4) . .
C32 Fe2 C33 C34 118.7(2) . .
C43 Fe2 C33 C34 -125.82(19) . .
C45 Fe2 C33 C34 -50.5(4) . .
C44 Fe2 C33 C34 -84.1(2) . .
C35 Fe2 C33 C34 37.97(15) . .
C31 Fe2 C33 C34 81.74(17) . .
C42 Fe2 C33 C32 74.1(2) . .
C41 Fe2 C33 C32 41.3(5) . .
C43 Fe2 C33 C32 115.53(19) . .
C45 Fe2 C33 C32 -169.1(3) . .
C44 Fe2 C33 C32 157.24(17) . .
C34 Fe2 C33 C32 -118.7(2) . .
C35 Fe2 C33 C32 -80.69(17) . .
C31 Fe2 C33 C32 -36.92(16) . .
C32 C33 C34 C35 -0.1(3) . .
Fe2 C33 C34 C35 -59.66(15) . .
C32 C33 C34 Fe2 59.61(17) . .
C42 Fe2 C34 C33 36.5(5) . .
C41 Fe2 C34 C33 -164.2(3) . .
C32 Fe2 C34 C33 -38.36(16) . .
C43 Fe2 C34 C33 73.4(2) . .
C45 Fe2 C34 C33 158.72(17) . .
C44 Fe2 C34 C33 115.45(18) . .
C35 Fe2 C34 C33 -118.8(2) . .
C31 Fe2 C34 C33 -82.17(17) . .
C42 Fe2 C34 C35 155.3(4) . .
C33 Fe2 C34 C35 118.8(2) . .
C41 Fe2 C34 C35 -45.4(3) . .
C32 Fe2 C34 C35 80.49(17) . .
C43 Fe2 C34 C35 -167.8(2) . .
C45 Fe2 C34 C35 -82.4(2) . .
C44 Fe2 C34 C35 -125.70(18) . .
C31 Fe2 C34 C35 36.68(16) . .
C33 C34 C35 C31 0.0(3) . .
Fe2 C34 C35 C31 -59.15(16) . .
C33 C34 C35 Fe2 59.17(16) . .
C32 C31 C35 C34 0.0(2) . .
B2 C31 C35 C34 -179.8(2) . .
Fe2 C31 C35 C34 58.43(16) . .
C32 C31 C35 Fe2 -58.40(15) . .
B2 C31 C35 Fe2 121.7(2) . .
C42 Fe2 C35 C34 -162.6(3) . .
C33 Fe2 C35 C34 -37.79(17) . .
C41 Fe2 C35 C34 160.53(18) . .
C32 Fe2 C35 C34 -82.32(18) . .
C43 Fe2 C35 C34 38.5(6) . .
C45 Fe2 C35 C34 117.25(19) . .
C44 Fe2 C35 C34 75.6(2) . .
C31 Fe2 C35 C34 -121.1(2) . .
C42 Fe2 C35 C31 -41.6(4) . .
C33 Fe2 C35 C31 83.27(19) . .
C41 Fe2 C35 C31 -78.4(2) . .
C32 Fe2 C35 C31 38.74(17) . .
C43 Fe2 C35 C31 159.5(5) . .
C45 Fe2 C35 C31 -121.68(19) . .
C44 Fe2 C35 C31 -163.30(18) . .
C34 Fe2 C35 C31 121.1(2) . .
C42 Fe2 C41 C45 118.8(3) . .
C33 Fe2 C41 C45 161.9(3) . .
C32 Fe2 C41 C45 -166.58(18) . .
C43 Fe2 C41 C45 81.3(2) . .
C44 Fe2 C41 C45 37.8(2) . .
C34 Fe2 C41 C45 -51.6(4) . .
C35 Fe2 C41 C45 -84.3(2) . .
C31 Fe2 C41 C45 -125.9(2) . .
C33 Fe2 C41 C42 43.1(5) . .
C32 Fe2 C41 C42 74.6(2) . .
C43 Fe2 C41 C42 -37.6(2) . .
C45 Fe2 C41 C42 -118.8(3) . .
C44 Fe2 C41 C42 -81.0(2) . .
C34 Fe2 C41 C42 -170.5(3) . .
C35 Fe2 C41 C42 156.89(19) . .
C31 Fe2 C41 C42 115.3(2) . .
C45 C41 C42 C43 -0.3(3) . .
Fe2 C41 C42 C43 59.7(2) . .
C45 C41 C42 Fe2 -59.99(18) . .
C33 Fe2 C42 C43 76.0(3) . .
C41 Fe2 C42 C43 -119.3(3) . .
C32 Fe2 C42 C43 117.1(2) . .
C45 Fe2 C42 C43 -81.5(2) . .
C44 Fe2 C42 C43 -37.7(2) . .
C34 Fe2 C42 C43 48.1(5) . .
C35 Fe2 C42 C43 -171.3(3) . .
C31 Fe2 C42 C43 159.3(2) . .
C33 Fe2 C42 C41 -164.70(18) . .
C32 Fe2 C42 C41 -123.6(2) . .
C43 Fe2 C42 C41 119.3(3) . .
C45 Fe2 C42 C41 37.78(19) . .
C44 Fe2 C42 C41 81.6(2) . .
C34 Fe2 C42 C41 167.4(4) . .
C35 Fe2 C42 C41 -52.0(4) . .
C31 Fe2 C42 C41 -81.4(2) . .
C41 C42 C43 C44 0.5(3) . .
Fe2 C42 C43 C44 59.87(19) . .
C41 C42 C43 Fe2 -59.4(2) . .
C42 Fe2 C43 C44 -118.7(3) . .
C33 Fe2 C43 C44 118.3(2) . .
C41 Fe2 C43 C44 -80.9(2) . .
C32 Fe2 C43 C44 161.40(19) . .
C45 Fe2 C43 C44 -37.2(2) . .
C34 Fe2 C43 C44 77.7(3) . .
C35 Fe2 C43 C44 47.6(6) . .
C31 Fe2 C43 C44 -163.5(3) . .
C33 Fe2 C43 C42 -122.9(2) . .
C41 Fe2 C43 C42 37.8(2) . .
C32 Fe2 C43 C42 -79.9(3) . .
C45 Fe2 C43 C42 81.5(3) . .
C44 Fe2 C43 C42 118.7(3) . .
C34 Fe2 C43 C42 -163.6(2) . .
C35 Fe2 C43 C42 166.3(5) . .
C31 Fe2 C43 C42 -44.8(4) . .
C42 C43 C44 C45 -0.5(3) . .
Fe2 C43 C44 C45 58.87(18) . .
C42 C43 C44 Fe2 -59.36(19) . .
C42 Fe2 C44 C43 38.1(2) . .
C33 Fe2 C44 C43 -79.6(2) . .
C41 Fe2 C44 C43 82.4(2) . .
C32 Fe2 C44 C43 -41.9(4) . .
C45 Fe2 C44 C43 120.2(3) . .
C34 Fe2 C44 C43 -123.0(2) . .
C35 Fe2 C44 C43 -165.1(2) . .
C31 Fe2 C44 C43 153.8(4) . .
C42 Fe2 C44 C45 -82.1(2) . .
C33 Fe2 C44 C45 160.15(18) . .
C41 Fe2 C44 C45 -37.9(2) . .
C32 Fe2 C44 C45 -162.1(2) . .
C43 Fe2 C44 C45 -120.2(3) . .
C34 Fe2 C44 C45 116.82(19) . .
C35 Fe2 C44 C45 74.7(2) . .
C31 Fe2 C44 C45 33.6(5) . .
C43 C44 C45 C41 0.3(3) . .
Fe2 C44 C45 C41 59.19(18) . .
C43 C44 C45 Fe2 -58.89(19) . .
C42 C41 C45 C44 0.0(3) . .
Fe2 C41 C45 C44 -59.53(18) . .
C42 C41 C45 Fe2 59.53(19) . .
C42 Fe2 C45 C44 80.8(2) . .
C33 Fe2 C45 C44 -46.7(4) . .
C41 Fe2 C45 C44 118.9(3) . .
C32 Fe2 C45 C44 156.3(3) . .
C43 Fe2 C45 C44 36.90(19) . .
C34 Fe2 C45 C44 -83.0(2) . .
C35 Fe2 C45 C44 -126.26(18) . .
C31 Fe2 C45 C44 -168.90(17) . .
C42 Fe2 C45 C41 -38.1(2) . .
C33 Fe2 C45 C41 -165.6(3) . .
C32 Fe2 C45 C41 37.4(5) . .
C43 Fe2 C45 C41 -82.0(2) . .
C44 Fe2 C45 C41 -118.9(3) . .
C34 Fe2 C45 C41 158.1(2) . .
C35 Fe2 C45 C41 114.9(2) . .
C31 Fe2 C45 C41 72.2(2) . .
O1 Li1 Li2 O2 -145.7(4) . .
O1 Li1 Li2 Li2 66.7(4) . 2_667
Li2 Li1 O1 C1 157.8(3) . .
Li2 Li1 O1 C3 1.7(5) . .
Li1 Li2 O2 C5 138.2(3) . .
Li2 Li2 O2 C5 -87.0(4) 2_667 .
Li1 Li2 O2 C7 -29.7(4) . .
Li2 Li2 O2 C7 105.1(4) 2_667 .
C3 O1 C1 C2 171.3(3) . .
Li1 O1 C1 C2 11.9(4) . .
C1 O1 C3 C4 -174.5(3) . .
Li1 O1 C3 C4 -16.4(4) . .
C7 O2 C5 C6 -72.2(3) . .
Li2 O2 C5 C6 119.6(3) . .
C5 O2 C7 C8 -64.3(3) . .
Li2 O2 C7 C8 105.0(3) . .
